data_7033337
loop_
_publ_author_name
'Manna, Paulami'
'Tripuramallu, Bharat Kumar'
'Bommakanti, Suresh'
'Das, Samar K.'

_publ_section_title
;
 Synthesis, characterization and magnetism of metal-organic compounds:
 role of the positions of the coordinating groups of a meso-flexible
 ligand in placing anisotropy to exhibit spin-canting behaviour.
;
_journal_issue 6
_journal_name_full 'Dalton transactions (Cambridge, England : 2003)'
_journal_page_first 2852
_journal_page_last 2864
_journal_paper_doi 10.1039/c4dt03468f
_journal_volume 44
_journal_year 2015
_chemical_formula_moiety 'C42 H37 Co N6 O6'
_chemical_formula_sum 'C42 H37 Co N6 O6'
_chemical_formula_weight 780.71
_chemical_name_systematic
; 
 ? 
;
_space_group_IT_number 2
_symmetry_cell_setting triclinic
_symmetry_space_group_name_Hall '-P 1'
_symmetry_space_group_name_H-M 'P -1'
_atom_sites_solution_hydrogens geom
_atom_sites_solution_primary direct
_atom_sites_solution_secondary difmap
_audit_creation_method SHELXL-97
_audit_update_record
;
2014-07-28 deposited with the CCDC.
2014-12-05 downloaded from the CCDC.
;
_cell_angle_alpha 115.27(3)
_cell_angle_beta 92.53(3)
_cell_angle_gamma 110.65(3)
_cell_formula_units_Z 2
_cell_length_a 10.411(2)
_cell_length_b 14.051(3)
_cell_length_c 15.034(3)
_cell_measurement_reflns_used 7400
_cell_measurement_temperature 298(2)
_cell_measurement_theta_max 26.37
_cell_measurement_theta_min 2.73
_cell_volume 1811.1(10)
_computing_cell_refinement 'Bruker SMART'
_computing_data_collection 'Bruker SMART'
_computing_data_reduction 'Bruker SAINT'
_computing_molecular_graphics 'Bruker SHELXTL'
_computing_publication_material 'Bruker SHELXTL'
_computing_structure_refinement 'SHELXL-97 (Sheldrick, 1997)'
_computing_structure_solution 'SHELXS-97 (Sheldrick, 1990)'
_diffrn_ambient_temperature 298(2)
_diffrn_measured_fraction_theta_full 0.999
_diffrn_measured_fraction_theta_max 0.999
_diffrn_measurement_device_type 'CCD area detector'
_diffrn_measurement_method 'phi and omega scans'
_diffrn_radiation_monochromator graphite
_diffrn_radiation_source 'fine-focus sealed tube'
_diffrn_radiation_type MoK\a
_diffrn_radiation_wavelength 0.71073
_diffrn_reflns_av_R_equivalents 0.0273
_diffrn_reflns_av_sigmaI/netI 0.0546
_diffrn_reflns_limit_h_max 13
_diffrn_reflns_limit_h_min -12
_diffrn_reflns_limit_k_max 17
_diffrn_reflns_limit_k_min -17
_diffrn_reflns_limit_l_max 18
_diffrn_reflns_limit_l_min -17
_diffrn_reflns_number 12306
_diffrn_reflns_theta_full 26.37
_diffrn_reflns_theta_max 26.37
_diffrn_reflns_theta_min 2.73
_exptl_absorpt_coefficient_mu 0.533
_exptl_absorpt_correction_T_max 0.9008
_exptl_absorpt_correction_T_min 0.8150
_exptl_absorpt_correction_type multi-scan
_exptl_crystal_colour red
_exptl_crystal_density_diffrn 1.432
_exptl_crystal_density_method 'not measured'
_exptl_crystal_description block
_exptl_crystal_F_000 812
_exptl_crystal_size_max 0.40
_exptl_crystal_size_mid 0.30
_exptl_crystal_size_min 0.20
_refine_diff_density_max 1.826
_refine_diff_density_min -0.338
_refine_diff_density_rms 0.062
_refine_ls_extinction_method none
_refine_ls_goodness_of_fit_ref 1.046
_refine_ls_hydrogen_treatment mixed
_refine_ls_matrix_type full
_refine_ls_number_parameters 508
_refine_ls_number_reflns 7400
_refine_ls_number_restraints 0
_refine_ls_restrained_S_all 1.046
_refine_ls_R_factor_all 0.0682
_refine_ls_R_factor_gt 0.0505
_refine_ls_shift/su_max 0.003
_refine_ls_shift/su_mean 0.000
_refine_ls_structure_factor_coef Fsqd
_refine_ls_weighting_details 'calc w=1/[\s^2^(Fo^2^)+(0.0658P)^2^+0.6782P] where P=(Fo^2^+2Fc^2^)/3'
_refine_ls_weighting_scheme calc
_refine_ls_wR_factor_gt 0.1295
_refine_ls_wR_factor_ref 0.1425
_reflns_number_gt 5721
_reflns_number_total 7400
_reflns_threshold_expression >2sigma(I)
_cod_data_source_file c4dt03468f2.cif
_cod_data_source_block Compound-1
_cod_depositor_comments 'Adding full bibliography for 7033337--7033339.cif.'
_cod_original_cell_volume 1811.1(6)
_cod_original_sg_symbol_H-M P-1
_cod_database_code 7033337

loop_
_symmetry_equiv_pos_as_xyz
'x, y, z'
'-x, -y, -z'

loop_
_atom_site_label
_atom_site_type_symbol
_atom_site_fract_x
_atom_site_fract_y
_atom_site_fract_z
_atom_site_U_iso_or_equiv
_atom_site_adp_type
_atom_site_occupancy
_atom_site_symmetry_multiplicity
_atom_site_calc_flag
_atom_site_refinement_flags
Co1 Co 0.40783(4) 0.02398(3) 0.83037(3) 0.03070(13) Uani 1 1 d .
O1 O 0.5162(2) 0.21624(17) 0.87272(14) 0.0401(5) Uani 1 1 d .
O2 O 0.4060(2) 0.14662(16) 0.96636(14) 0.0374(5) Uani 1 1 d .
O3 O 1.34611(19) 0.97554(17) 1.68424(14) 0.0381(5) Uani 1 1 d .
O4 O 1.1725(2) 0.98638(19) 1.75887(15) 0.0435(5) Uani 1 1 d .
O9 O 0.88732(19) 0.77581(17) 1.29213(14) 0.0379(5) Uani 1 1 d .
O10 O 0.6488(2) 0.68092(16) 1.27779(15) 0.0394(5) Uani 1 1 d .
N1 N 0.3192(2) -0.1440(2) 0.81446(16) 0.0310(5) Uani 1 1 d .
N2 N 0.2746(3) -0.4195(2) 0.6102(2) 0.0487(7) Uani 1 1 d .
N3 N 0.8001(3) -0.1188(2) 0.8988(2) 0.0419(6) Uani 1 1 d .
N4 N 0.6099(2) 0.0239(2) 0.83395(17) 0.0327(5) Uani 1 1 d .
C1 C 0.4782(3) 0.2330(2) 0.9538(2) 0.0315(6) Uani 1 1 d .
C3 C 1.1226(3) 0.9043(2) 1.5791(2) 0.0299(6) Uani 1 1 d .
C4 C 1.2166(3) 0.9584(2) 1.6805(2) 0.0334(6) Uani 1 1 d .
C5 C 0.2741(3) -0.3425(2) 0.7035(2) 0.0333(6) Uani 1 1 d .
C9 C 1.0915(3) 0.8176(3) 1.3983(2) 0.0358(7) Uani 1 1 d .
H9 H 1.1261 0.7893 1.3411 0.043 Uiso 1 1 calc R
C10 C 0.3184(3) -0.2266(2) 0.7270(2) 0.0317(6) Uani 1 1 d .
H10 H 0.3494 -0.2059 0.6781 0.038 Uiso 1 1 calc R
C11 C 0.9563(3) 0.8135(2) 1.3889(2) 0.0310(6) Uani 1 1 d .
C12 C 0.6101(3) 0.5752(2) 1.1953(2) 0.0334(6) Uani 1 1 d .
C13 C 1.1740(3) 0.8639(3) 1.4929(2) 0.0349(7) Uani 1 1 d .
H13 H 1.2654 0.8682 1.4993 0.042 Uiso 1 1 calc R
C17 C 0.6468(3) -0.0379(2) 0.8679(2) 0.0316(6) Uani 1 1 d .
H17 H 0.5849 -0.0735 0.8981 0.038 Uiso 1 1 calc R
C20 C 0.5189(3) 0.3520(2) 1.0366(2) 0.0316(6) Uani 1 1 d .
C23 C 0.7719(3) -0.0532(2) 0.8614(2) 0.0332(6) Uani 1 1 d .
C25 C 0.2742(3) -0.1738(3) 0.8847(2) 0.0385(7) Uani 1 1 d .
H25 H 0.2723 -0.1174 0.9459 0.046 Uiso 1 1 calc R
C29 C 0.7538(3) 0.7765(2) 1.2777(2) 0.0376(7) Uani 1 1 d .
H29A H 0.7543 0.8468 1.3311 0.045 Uiso 1 1 calc R
H29B H 0.7327 0.7756 1.2138 0.045 Uiso 1 1 calc R
C31 C 0.9015(3) 0.8469(3) 1.4732(2) 0.0392(7) Uani 1 1 d .
H31 H 0.8084 0.8385 1.4666 0.047 Uiso 1 1 calc R
C34 C 0.8900(3) -0.1780(3) 0.8600(2) 0.0427(7) Uani 1 1 d .
H34A H 0.8909 -0.2225 0.8946 0.051 Uiso 1 1 calc R
H34B H 0.9854 -0.1206 0.8768 0.051 Uiso 1 1 calc R
C35 C 0.8489(3) -0.2585(2) 0.7469(2) 0.0356(6) Uani 1 1 d .
C39 C 0.6691(3) 0.5545(3) 1.1127(2) 0.0443(8) Uani 1 1 d .
H39 H 0.7409 0.6149 1.1099 0.053 Uiso 1 1 calc R
C41 C 0.4617(3) 0.3746(3) 1.1207(2) 0.0456(8) Uani 1 1 d .
H41 H 0.3924 0.3138 1.1245 0.055 Uiso 1 1 calc R
C42 C 0.5048(3) 0.4845(3) 1.1986(2) 0.0452(8) Uani 1 1 d .
H42 H 0.4631 0.4979 1.2537 0.054 Uiso 1 1 calc R
C45 C 0.2309(3) -0.2850(3) 0.8692(2) 0.0435(8) Uani 1 1 d .
H45 H 0.2010 -0.3027 0.9197 0.052 Uiso 1 1 calc R
C46 C 0.7918(4) -0.3938(3) 0.5365(2) 0.0438(8) Uani 1 1 d .
C48 C 0.9851(3) 0.8927(3) 1.5672(2) 0.0379(7) Uani 1 1 d .
H48 H 0.9481 0.9164 1.6240 0.045 Uiso 1 1 calc R
C53 C 0.2314(3) -0.3702(3) 0.7793(2) 0.0410(7) Uani 1 1 d .
H53 H 0.2036 -0.4454 0.7690 0.049 Uiso 1 1 calc R
C62 C 0.7183(3) -0.2974(3) 0.6862(2) 0.0448(8) Uani 1 1 d .
H62 H 0.6480 -0.2787 0.7156 0.054 Uiso 1 1 calc R
C63 C 0.8616(3) -0.0012(3) 0.8139(3) 0.0457(8) Uani 1 1 d .
H63 H 0.9460 -0.0093 0.8065 0.055 Uiso 1 1 calc R
C67 C 0.6911(3) -0.3632(3) 0.5831(3) 0.0484(8) Uani 1 1 d .
H67 H 0.6029 -0.3875 0.5440 0.058 Uiso 1 1 calc R
C70 C 0.9470(3) -0.2923(3) 0.7001(2) 0.0465(8) Uani 1 1 d .
H70 H 1.0348 -0.2692 0.7391 0.056 Uiso 1 1 calc R
C73 C 0.8231(4) 0.0622(3) 0.7782(3) 0.0526(9) Uani 1 1 d .
H73 H 0.8818 0.0972 0.7461 0.063 Uiso 1 1 calc R
C76 C 0.6994(3) 0.0745(3) 0.7894(2) 0.0453(8) Uani 1 1 d .
H76 H 0.6763 0.1189 0.7655 0.054 Uiso 1 1 calc R
C78 C 0.9192(4) -0.3592(3) 0.5974(3) 0.0506(8) Uani 1 1 d .
H78 H 0.9876 -0.3816 0.5685 0.061 Uiso 1 1 calc R
C81 C 0.2319(4) -0.5407(3) 0.5761(3) 0.0565(9) Uani 1 1 d .
H81A H 0.1456 -0.5703 0.5962 0.068 Uiso 1 1 calc R
H81B H 0.3042 -0.5523 0.6078 0.068 Uiso 1 1 calc R
C83 C 0.6211(3) 0.4436(3) 1.0339(2) 0.0431(8) Uani 1 1 d .
H83 H 0.6593 0.4306 0.9772 0.052 Uiso 1 1 calc R
C56 C 0.5409(3) 0.8607(3) 0.4747(2) 0.0407(7) Uani 1 1 d .
H56 H 0.6153 0.9335 0.5055 0.049 Uiso 1 1 calc R
N10 N 0.2774(3) 0.6609(2) 0.2367(2) 0.0428(7) Uani 1 1 d .
N12 N 0.3980(3) 0.6942(2) 0.48583(19) 0.0461(7) Uani 1 1 d .
C22 C 0.3566(3) 0.7057(3) 0.3332(2) 0.0334(6) Uani 1 1 d .
C32 C 0.4677(3) 0.8149(3) 0.3778(2) 0.0373(7) Uani 1 1 d .
H32 H 0.4918 0.8562 0.3421 0.045 Uiso 1 1 calc R
C43 C 0.3263(3) 0.6494(3) 0.3911(2) 0.0397(7) Uani 1 1 d .
H43 H 0.2521 0.5767 0.3626 0.048 Uiso 1 1 calc R
C44 C 0.0802(3) 0.5236(3) 0.0901(2) 0.0410(7) Uani 1 1 d .
C50 C 0.5032(3) 0.7979(3) 0.5260(2) 0.0464(8) Uani 1 1 d .
H50 H 0.5538 0.8297 0.5917 0.056 Uiso 1 1 calc R
C59 C 0.1633(3) 0.5478(3) 0.1879(2) 0.0507(8) Uani 1 1 d .
H59A H 0.1008 0.5416 0.2331 0.061 Uiso 1 1 calc R
H59B H 0.2011 0.4902 0.1743 0.061 Uiso 1 1 calc R
C60 C 0.0362(3) 0.4179(3) 0.0056(2) 0.0466(8) Uani 1 1 d .
H60 H 0.0596 0.3610 0.0085 0.056 Uiso 1 1 calc R
C66 C 0.0418(4) 0.6056(3) 0.0832(2) 0.0503(8) Uani 1 1 d .
H66 H 0.0691 0.6775 0.1395 0.060 Uiso 1 1 calc R
H10N H 0.317(3) 0.684(3) 0.206(2) 0.039(10) Uiso 1 1 d .
H3N H 0.743(4) -0.141(3) 0.935(3) 0.060(11) Uiso 1 1 d .
H2N H 0.308(3) -0.386(3) 0.577(2) 0.036(8) Uiso 1 1 d .

loop_
_atom_site_aniso_label
_atom_site_aniso_U_11
_atom_site_aniso_U_22
_atom_site_aniso_U_33
_atom_site_aniso_U_23
_atom_site_aniso_U_13
_atom_site_aniso_U_12
Co1 0.0349(2) 0.0252(2) 0.0242(2) 0.00676(16) 0.00536(15) 0.01047(17)
O1 0.0534(12) 0.0327(11) 0.0277(11) 0.0102(9) 0.0126(9) 0.0156(10)
O2 0.0466(12) 0.0252(10) 0.0303(11) 0.0077(9) 0.0097(9) 0.0108(9)
O3 0.0345(11) 0.0388(12) 0.0352(11) 0.0163(10) 0.0018(8) 0.0111(9)
O4 0.0507(12) 0.0480(13) 0.0264(11) 0.0115(10) 0.0084(9) 0.0222(11)
O9 0.0341(10) 0.0403(12) 0.0272(11) 0.0111(9) 0.0004(8) 0.0093(9)
O10 0.0360(11) 0.0261(11) 0.0374(11) 0.0017(9) 0.0075(9) 0.0095(9)
N1 0.0298(12) 0.0295(12) 0.0244(12) 0.0076(10) 0.0024(9) 0.0089(10)
N2 0.077(2) 0.0249(14) 0.0408(16) 0.0149(12) 0.0250(14) 0.0162(13)
N3 0.0501(16) 0.0498(17) 0.0416(15) 0.0268(14) 0.0195(13) 0.0298(14)
N4 0.0361(13) 0.0307(13) 0.0282(12) 0.0118(10) 0.0067(10) 0.0132(10)
C1 0.0345(15) 0.0282(15) 0.0262(14) 0.0079(12) 0.0034(11) 0.0136(12)
C3 0.0353(15) 0.0249(14) 0.0276(14) 0.0117(12) 0.0050(11) 0.0116(12)
C4 0.0393(16) 0.0239(14) 0.0319(15) 0.0118(12) 0.0026(12) 0.0099(12)
C5 0.0370(15) 0.0298(15) 0.0289(15) 0.0108(12) 0.0074(12) 0.0132(12)
C9 0.0382(16) 0.0393(17) 0.0255(15) 0.0110(13) 0.0095(12) 0.0162(13)
C10 0.0361(15) 0.0268(14) 0.0247(14) 0.0082(12) 0.0076(11) 0.0100(12)
C11 0.0311(14) 0.0264(14) 0.0281(14) 0.0115(12) 0.0034(11) 0.0060(12)
C12 0.0307(14) 0.0262(15) 0.0324(15) 0.0049(12) 0.0022(11) 0.0117(12)
C13 0.0283(14) 0.0407(17) 0.0352(16) 0.0162(14) 0.0073(12) 0.0160(13)
C17 0.0341(15) 0.0282(15) 0.0255(14) 0.0102(12) 0.0083(11) 0.0085(12)
C20 0.0334(14) 0.0268(14) 0.0287(14) 0.0090(12) 0.0060(11) 0.0116(12)
C23 0.0379(15) 0.0320(15) 0.0289(15) 0.0121(12) 0.0118(12) 0.0160(13)
C25 0.0419(16) 0.0417(18) 0.0214(14) 0.0083(13) 0.0049(12) 0.0146(14)
C29 0.0390(16) 0.0264(15) 0.0345(16) 0.0090(13) -0.0042(12) 0.0080(13)
C31 0.0282(14) 0.0521(19) 0.0376(17) 0.0207(15) 0.0084(12) 0.0176(14)
C34 0.0403(17) 0.0467(19) 0.0399(18) 0.0169(15) 0.0043(13) 0.0217(15)
C35 0.0365(15) 0.0299(15) 0.0389(17) 0.0151(13) 0.0072(12) 0.0135(13)
C39 0.0491(18) 0.0280(16) 0.0400(17) 0.0121(14) 0.0137(14) 0.0034(14)
C41 0.0451(18) 0.0287(16) 0.0419(18) 0.0074(14) 0.0177(14) 0.0037(14)
C42 0.0424(17) 0.0359(17) 0.0383(17) 0.0060(14) 0.0200(14) 0.0091(14)
C45 0.0514(18) 0.051(2) 0.0324(17) 0.0248(15) 0.0119(14) 0.0198(16)
C46 0.062(2) 0.0237(15) 0.0378(18) 0.0107(13) 0.0050(15) 0.0150(14)
C48 0.0370(16) 0.0447(18) 0.0312(16) 0.0157(14) 0.0128(12) 0.0182(14)
C53 0.0500(18) 0.0350(17) 0.0401(18) 0.0208(14) 0.0094(14) 0.0162(14)
C62 0.0369(16) 0.0444(19) 0.0446(19) 0.0121(15) 0.0061(13) 0.0192(14)
C63 0.0458(18) 0.054(2) 0.054(2) 0.0322(17) 0.0267(15) 0.0284(16)
C67 0.0454(18) 0.0350(18) 0.047(2) 0.0100(15) -0.0077(15) 0.0109(15)
C70 0.0383(17) 0.0438(19) 0.0468(19) 0.0108(15) 0.0016(14) 0.0199(15)
C73 0.054(2) 0.058(2) 0.070(2) 0.045(2) 0.0365(18) 0.0277(18)
C76 0.0525(19) 0.047(2) 0.053(2) 0.0328(17) 0.0208(15) 0.0259(16)
C78 0.056(2) 0.0437(19) 0.051(2) 0.0133(16) 0.0188(16) 0.0291(17)
C81 0.092(3) 0.0303(17) 0.0414(19) 0.0130(15) 0.0083(18) 0.0247(18)
C83 0.0515(19) 0.0352(17) 0.0323(16) 0.0113(14) 0.0170(14) 0.0121(15)
C56 0.0334(15) 0.0415(18) 0.0398(17) 0.0152(14) 0.0080(13) 0.0126(14)
N10 0.0421(15) 0.0487(17) 0.0316(14) 0.0221(13) 0.0079(12) 0.0083(13)
N12 0.0542(16) 0.0466(17) 0.0363(15) 0.0220(13) 0.0100(12) 0.0165(14)
C22 0.0340(15) 0.0381(16) 0.0291(15) 0.0151(13) 0.0126(12) 0.0162(13)
C32 0.0373(16) 0.0401(17) 0.0419(18) 0.0230(15) 0.0151(13) 0.0186(14)
C43 0.0410(16) 0.0377(17) 0.0344(16) 0.0165(14) 0.0089(13) 0.0103(14)
C44 0.0373(16) 0.0422(18) 0.0347(16) 0.0170(14) 0.0068(12) 0.0088(14)
C50 0.0466(18) 0.052(2) 0.0330(17) 0.0159(15) 0.0057(14) 0.0179(16)
C59 0.0493(19) 0.050(2) 0.0416(19) 0.0225(16) 0.0015(15) 0.0084(16)
C60 0.0508(19) 0.0421(19) 0.0410(19) 0.0163(15) 0.0068(15) 0.0176(15)
C66 0.060(2) 0.0417(19) 0.0332(18) 0.0071(15) 0.0032(15) 0.0184(16)

loop_
_atom_type_symbol
_atom_type_description
_atom_type_scat_dispersion_real
_atom_type_scat_dispersion_imag
_atom_type_scat_source
C C 0.0033 0.0016 'International Tables Vol C Tables 4.2.6.8 and 6.1.1.4'
Co Co 0.3494 0.9721 'International Tables Vol C Tables 4.2.6.8 and 6.1.1.4'
N N 0.0061 0.0033 'International Tables Vol C Tables 4.2.6.8 and 6.1.1.4'
O O 0.0106 0.0060 'International Tables Vol C Tables 4.2.6.8 and 6.1.1.4'
H H 0.0000 0.0000 'International Tables Vol C Tables 4.2.6.8 and 6.1.1.4'

loop_
_geom_angle_atom_site_label_1
_geom_angle_atom_site_label_2
_geom_angle_atom_site_label_3
_geom_angle
_geom_angle_site_symmetry_1
_geom_angle_site_symmetry_3
O3 Co1 O2 137.34(9) 1_444 .
O3 Co1 N4 100.20(9) 1_444 .
O2 Co1 N4 109.58(9) . .
O3 Co1 N1 95.59(9) 1_444 .
O2 Co1 N1 112.91(9) . .
N4 Co1 N1 91.58(10) . .
O3 Co1 O1 92.91(9) 1_444 .
O2 Co1 O1 60.12(8) . .
N4 Co1 O1 86.71(9) . .
N1 Co1 O1 171.49(8) . .
O3 Co1 O4 58.56(8) 1_444 1_444
O2 Co1 O4 91.22(9) . 1_444
N4 Co1 O4 158.17(8) . 1_444
N1 Co1 O4 86.08(9) . 1_444
O1 Co1 O4 98.58(9) . 1_444
C1 O1 Co1 84.60(17) . .
C1 O2 Co1 95.56(16) . .
C4 O3 Co1 99.04(17) . 1_666
C11 O9 C29 118.2(2) . .
C12 O10 C29 118.0(2) . .
C10 N1 C25 117.8(3) . .
C10 N1 Co1 114.90(18) . .
C25 N1 Co1 127.1(2) . .
C5 N2 C81 124.7(3) . .
C5 N2 H2N 111(2) . .
C81 N2 H2N 124(2) . .
C23 N3 C34 122.3(3) . .
C23 N3 H3N 117(2) . .
C34 N3 H3N 119(2) . .
C17 N4 C76 117.5(2) . .
C17 N4 Co1 121.43(18) . .
C76 N4 Co1 120.5(2) . .
O1 C1 O2 119.7(3) . .
O1 C1 C20 120.7(3) . .
O2 C1 C20 119.6(2) . .
C48 C3 C13 118.3(3) . .
C48 C3 C4 122.1(2) . .
C13 C3 C4 119.5(3) . .
O4 C4 O3 120.6(3) . .
O4 C4 C3 121.9(3) . .
O3 C4 C3 117.4(2) . .
N2 C5 C53 124.8(3) . .
N2 C5 C10 118.8(3) . .
C53 C5 C10 116.4(3) . .
C13 C9 C11 119.5(3) . .
C13 C9 H9 120.2 . .
C11 C9 H9 120.2 . .
N1 C10 C5 124.3(3) . .
N1 C10 H10 117.8 . .
C5 C10 H10 117.8 . .
O9 C11 C31 125.1(3) . .
O9 C11 C9 115.0(2) . .
C31 C11 C9 119.9(3) . .
O10 C12 C39 124.9(3) . .
O10 C12 C42 115.6(3) . .
C39 C12 C42 119.5(3) . .
C9 C13 C3 120.9(3) . .
C9 C13 H13 119.5 . .
C3 C13 H13 119.5 . .
N4 C17 C23 124.6(2) . .
N4 C17 H17 117.7 . .
C23 C17 H17 117.7 . .
C83 C20 C41 117.6(3) . .
C83 C20 C1 120.1(2) . .
C41 C20 C1 122.3(3) . .
N3 C23 C63 123.2(3) . .
N3 C23 C17 120.0(2) . .
C63 C23 C17 116.7(3) . .
N1 C25 C45 122.0(3) . .
N1 C25 H25 119.0 . .
C45 C25 H25 119.0 . .
O10 C29 O9 111.4(2) . .
O10 C29 H29A 109.3 . .
O9 C29 H29A 109.3 . .
O10 C29 H29B 109.3 . .
O9 C29 H29B 109.3 . .
H29A C29 H29B 108.0 . .
C48 C31 C11 119.7(3) . .
C48 C31 H31 120.2 . .
C11 C31 H31 120.2 . .
N3 C34 C35 115.8(3) . .
N3 C34 H34A 108.3 . .
C35 C34 H34A 108.3 . .
N3 C34 H34B 108.3 . .
C35 C34 H34B 108.3 . .
H34A C34 H34B 107.4 . .
C70 C35 C62 117.1(3) . .
C70 C35 C34 119.1(3) . .
C62 C35 C34 123.8(3) . .
C12 C39 C83 119.5(3) . .
C12 C39 H39 120.2 . .
C83 C39 H39 120.2 . .
C42 C41 C20 121.6(3) . .
C42 C41 H41 119.2 . .
C20 C41 H41 119.2 . .
C41 C42 C12 119.9(3) . .
C41 C42 H42 120.1 . .
C12 C42 H42 120.1 . .
C25 C45 C53 120.3(3) . .
C25 C45 H45 119.8 . .
C53 C45 H45 119.8 . .
C78 C46 C67 117.4(3) . .
C78 C46 C81 120.0(3) . 2_646
C67 C46 C81 122.5(3) . 2_646
C31 C48 C3 121.4(3) . .
C31 C48 H48 119.3 . .
C3 C48 H48 119.3 . .
C45 C53 C5 119.1(3) . .
C45 C53 H53 120.5 . .
C5 C53 H53 120.5 . .
C67 C62 C35 121.0(3) . .
C67 C62 H62 119.5 . .
C35 C62 H62 119.5 . .
C73 C63 C23 118.8(3) . .
C73 C63 H63 120.6 . .
C23 C63 H63 120.6 . .
C62 C67 C46 121.4(3) . .
C62 C67 H67 119.3 . .
C46 C67 H67 119.3 . .
C78 C70 C35 121.8(3) . .
C78 C70 H70 119.1 . .
C35 C70 H70 119.1 . .
C76 C73 C63 120.7(3) . .
C76 C73 H73 119.7 . .
C63 C73 H73 119.7 . .
N4 C76 C73 121.8(3) . .
N4 C76 H76 119.1 . .
C73 C76 H76 119.1 . .
C70 C78 C46 121.1(3) . .
C70 C78 H78 119.4 . .
C46 C78 H78 119.4 . .
N2 C81 C46 111.4(3) . 2_646
N2 C81 H81A 109.4 . .
C46 C81 H81A 109.4 2_646 .
N2 C81 H81B 109.4 . .
C46 C81 H81B 109.4 2_646 .
H81A C81 H81B 108.0 . .
C20 C83 C39 121.9(3) . .
C20 C83 H83 119.0 . .
C39 C83 H83 119.0 . .
C32 C56 C50 119.2(3) . .
C32 C56 H56 120.4 . .
C50 C56 H56 120.4 . .
C22 N10 C59 121.1(3) . .
C22 N10 H10N 113(3) . .
C59 N10 H10N 120(3) . .
C50 N12 C43 118.0(3) . .
C43 C22 N10 123.1(3) . .
C43 C22 C32 117.1(3) . .
N10 C22 C32 119.7(3) . .
C56 C32 C22 119.4(3) . .
C56 C32 H32 120.3 . .
C22 C32 H32 120.3 . .
N12 C43 C22 123.5(3) . .
N12 C43 H43 118.3 . .
C22 C43 H43 118.3 . .
C60 C44 C66 117.7(3) . .
C60 C44 C59 120.9(3) . .
C66 C44 C59 121.4(3) . .
N12 C50 C56 122.8(3) . .
N12 C50 H50 118.6 . .
C56 C50 H50 118.6 . .
N10 C59 C44 111.8(3) . .
N10 C59 H59A 109.3 . .
C44 C59 H59A 109.3 . .
N10 C59 H59B 109.3 . .
C44 C59 H59B 109.3 . .
H59A C59 H59B 107.9 . .
C44 C60 C66 121.3(3) . 2_565
C44 C60 H60 119.4 . .
C66 C60 H60 119.4 2_565 .
C60 C66 C44 121.0(3) 2_565 .
C60 C66 H66 119.5 2_565 .
C44 C66 H66 119.5 . .

loop_
_geom_bond_atom_site_label_1
_geom_bond_atom_site_label_2
_geom_bond_distance
_geom_bond_site_symmetry_2
Co1 O3 1.998(2) 1_444
Co1 O2 2.042(2) .
Co1 N4 2.103(2) .
Co1 N1 2.108(2) .
Co1 O1 2.301(2) .
Co1 O4 2.410(2) 1_444
O1 C1 1.249(3) .
O2 C1 1.280(3) .
O3 C4 1.277(3) .
O3 Co1 1.998(2) 1_666
O4 C4 1.239(3) .
O9 C11 1.377(3) .
O9 C29 1.401(3) .
O10 C12 1.367(3) .
O10 C29 1.401(3) .
N1 C10 1.329(3) .
N1 C25 1.340(4) .
N2 C5 1.359(4) .
N2 C81 1.436(4) .
N2 H2N 0.83(3) .
N3 C23 1.367(4) .
N3 C34 1.446(4) .
N3 H3N 0.89(4) .
N4 C17 1.326(4) .
N4 C76 1.348(4) .
C1 C20 1.485(4) .
C3 C48 1.377(4) .
C3 C13 1.390(4) .
C3 C4 1.488(4) .
C5 C53 1.395(4) .
C5 C10 1.399(4) .
C9 C13 1.376(4) .
C9 C11 1.386(4) .
C9 H9 0.9300 .
C10 H10 0.9300 .
C11 C31 1.377(4) .
C12 C39 1.375(4) .
C12 C42 1.380(4) .
C13 H13 0.9300 .
C17 C23 1.394(4) .
C17 H17 0.9300 .
C20 C83 1.368(4) .
C20 C41 1.382(4) .
C23 C63 1.392(4) .
C25 C45 1.370(4) .
C25 H25 0.9300 .
C29 H29A 0.9700 .
C29 H29B 0.9700 .
C31 C48 1.374(4) .
C31 H31 0.9300 .
C34 C35 1.518(4) .
C34 H34A 0.9700 .
C34 H34B 0.9700 .
C35 C70 1.372(4) .
C35 C62 1.387(4) .
C39 C83 1.381(4) .
C39 H39 0.9300 .
C41 C42 1.370(4) .
C41 H41 0.9300 .
C42 H42 0.9300 .
C45 C53 1.372(4) .
C45 H45 0.9300 .
C46 C78 1.376(5) .
C46 C67 1.379(5) .
C46 C81 1.498(4) 2_646
C48 H48 0.9300 .
C53 H53 0.9300 .
C62 C67 1.374(4) .
C62 H62 0.9300 .
C63 C73 1.373(5) .
C63 H63 0.9300 .
C67 H67 0.9300 .
C70 C78 1.370(5) .
C70 H70 0.9300 .
C73 C76 1.367(4) .
C73 H73 0.9300 .
C76 H76 0.9300 .
C78 H78 0.9300 .
C81 C46 1.498(4) 2_646
C81 H81A 0.9700 .
C81 H81B 0.9700 .
C83 H83 0.9300 .
C56 C32 1.368(4) .
C56 C50 1.375(5) .
C56 H56 0.9300 .
N10 C22 1.389(4) .
N10 C59 1.440(4) .
N10 H10N 0.74(3) .
N12 C50 1.323(4) .
N12 C43 1.339(4) .
C22 C43 1.385(4) .
C22 C32 1.394(4) .
C32 H32 0.9300 .
C43 H43 0.9300 .
C44 C60 1.374(4) .
C44 C66 1.386(5) .
C44 C59 1.510(4) .
C50 H50 0.9300 .
C59 H59A 0.9700 .
C59 H59B 0.9700 .
C60 C66 1.375(5) 2_565
C60 H60 0.9300 .
C66 C60 1.375(5) 2_565
C66 H66 0.9300 .
